data_7703776
loop_
_publ_author_name
'Acharya, Joydev'
'Sarkar, Arup'
'Kumar, Pawan'
'Kumar, Vierandra'
'Flores Gonzalez, Jessica'
'Cador, Olivier'
'Pointillart, Fabrice'
'Rajaraman, Gopalan'
'Chandrasekhar, Vadapalli'

_publ_section_title
;
 Influence of ligand field on magnetic anisotropy in a family of
 pentacoordinate Co<sup>II</sup> complexes.
;
_journal_issue 15
_journal_name_full 'Dalton transactions (Cambridge, England : 2003)'
_journal_page_first 4785
_journal_page_last 4796
_journal_paper_doi 10.1039/d0dt00315h
_journal_volume 49
_journal_year 2020
_chemical_formula_moiety 'C22 H25 Br2 Co N3'
_chemical_formula_sum 'C22 H25 Br2 Co N3'
_chemical_formula_weight 550.20
_space_group_crystal_system triclinic
_space_group_IT_number 2
_space_group_name_Hall '-P 1'
_space_group_name_H-M_alt 'P -1'
_atom_sites_solution_hydrogens geom
_atom_sites_solution_primary dual
_audit_creation_date 2019-03-22
_audit_creation_method
;
Olex2 1.2
(compiled 2018.05.29 svn.r3508 for OlexSys, GUI svn.r5506)
;
_audit_update_record
;
2019-08-29 deposited with the CCDC.	2020-03-18 downloaded from the CCDC.
;
_cell_angle_alpha 99.010(2)
_cell_angle_beta 90.814(2)
_cell_angle_gamma 110.221(2)
_cell_formula_units_Z 2
_cell_length_a 8.4526(6)
_cell_length_b 10.2684(8)
_cell_length_c 13.3275(11)
_cell_measurement_reflns_used 7401
_cell_measurement_temperature 100
_cell_measurement_theta_max 28.29
_cell_measurement_theta_min 2.57
_cell_volume 1069.15(14)
_computing_cell_refinement 'SAINT V8.38A (?, 2016)'
_computing_data_reduction 'SAINT V8.38A (?, 2016)'
_computing_molecular_graphics 'Olex2 (Dolomanov et al., 2009)'
_computing_publication_material 'Olex2 (Dolomanov et al., 2009)'
_computing_structure_refinement 'ShelXL (Sheldrick, 2015)'
_computing_structure_solution 'ShelXT (Sheldrick, 2015)'
_diffrn_ambient_temperature 100
_diffrn_measured_fraction_theta_full 0.983
_diffrn_measured_fraction_theta_max 0.984
_diffrn_measurement_device_type 'Bruker APEX-II CCD'
_diffrn_measurement_method '\f and \w scans'
_diffrn_radiation_type MoK\a
_diffrn_radiation_wavelength 0.71073
_diffrn_reflns_av_R_equivalents 0.0384
_diffrn_reflns_av_unetI/netI 0.0426
_diffrn_reflns_Laue_measured_fraction_full 0.983
_diffrn_reflns_Laue_measured_fraction_max 0.984
_diffrn_reflns_limit_h_max 11
_diffrn_reflns_limit_h_min -11
_diffrn_reflns_limit_k_max 13
_diffrn_reflns_limit_k_min -13
_diffrn_reflns_limit_l_max 17
_diffrn_reflns_limit_l_min -17
_diffrn_reflns_number 17185
_diffrn_reflns_point_group_measured_fraction_full 0.983
_diffrn_reflns_point_group_measured_fraction_max 0.984
_diffrn_reflns_theta_full 25.242
_diffrn_reflns_theta_max 28.318
_diffrn_reflns_theta_min 2.146
_diffrn_standards_number 0
_exptl_absorpt_coefficient_mu 4.553
_exptl_absorpt_correction_T_max 0.7457
_exptl_absorpt_correction_T_min 0.5470
_exptl_absorpt_correction_type psi-scan
_exptl_absorpt_process_details
;
SADABS-2016/2 (Bruker,2016/2) was used for absorption correction.
wR2(int) was 0.0969 before and 0.0491 after correction.
The Ratio of minimum to maximum transmission is 0.7335.
The \l/2 correction factor is Not present.
;
_exptl_crystal_colour blue
_exptl_crystal_colour_primary blue
_exptl_crystal_density_diffrn 1.709
_exptl_crystal_description block
_exptl_crystal_F_000 550
_exptl_crystal_size_max 0.02
_exptl_crystal_size_mid 0.02
_exptl_crystal_size_min 0.02
_refine_diff_density_max 0.725
_refine_diff_density_min -0.721
_refine_diff_density_rms 0.207
_refine_ls_extinction_method none
_refine_ls_goodness_of_fit_ref 1.189
_refine_ls_hydrogen_treatment constr
_refine_ls_matrix_type full
_refine_ls_number_parameters 256
_refine_ls_number_reflns 5243
_refine_ls_number_restraints 0
_refine_ls_restrained_S_all 1.189
_refine_ls_R_factor_all 0.0441
_refine_ls_R_factor_gt 0.0291
_refine_ls_shift/su_max 0.001
_refine_ls_shift/su_mean 0.000
_refine_ls_structure_factor_coef Fsqd
_refine_ls_weighting_details 'w=1/[\s^2^(Fo^2^)+(0.0474P)^2^+0.7808P] where P=(Fo^2^+2Fc^2^)/3'
_refine_ls_weighting_scheme calc
_refine_ls_wR_factor_gt 0.0806
_refine_ls_wR_factor_ref 0.1039
_reflns_Friedel_coverage 0.000
_reflns_number_gt 4311
_reflns_number_total 5243
_reflns_threshold_expression 'I > 2\s(I)'
_cod_data_source_file d0dt00315h2.cif
_cod_data_source_block CoBr
_cod_depositor_comments 'Adding full bibliography for 7703772--7703776.cif.'
_cod_database_code 7703776
_shelx_shelxl_version_number 2018/3
_shelx_space_group_comment
;
The symmetry employed for this shelxl refinement is uniquely defined
by the following loop, which should always be used as a source of
symmetry information in preference to the above space-group names.
They are only intended as comments.
;
_shelx_estimated_absorpt_t_max 0.914
_shelx_estimated_absorpt_t_min 0.914
_olex2_refinement_description
;
1. Fixed Uiso
 At 1.2 times of:
  All C(H) groups, All C(H,H) groups
 At 1.5 times of:
  All C(H,H,H) groups
2.a Secondary CH2 refined with riding coordinates:
 C00C(H00B,H00C), C00E(H00D,H00E), C00J(H00K,H00L)
2.b Aromatic/amide H refined with riding coordinates:
 C007(H007), C00A(H00A), C00F(H00F), C00I(H00J), C00K(H00M), C00L(H00N),
 C00M(H00O), C00N(H00P), C00P(H00Q), C00R(H00U)
2.c Idealised Me refined as rotating group:
 C00H(H00G,H00H,H00I), C00Q(H00R,H00S,H00T), C00S(H00V,H00W,H00X)
;
_olex2_submission_special_instructions 'No special instructions were received'

loop_
_space_group_symop_operation_xyz
'x, y, z'
'-x, -y, -z'

loop_
_atom_site_label
_atom_site_type_symbol
_atom_site_fract_x
_atom_site_fract_y
_atom_site_fract_z
_atom_site_U_iso_or_equiv
_atom_site_adp_type
_atom_site_occupancy
_atom_site_site_symmetry_order
_atom_site_calc_flag
_atom_site_refinement_flags_posn
_atom_site_refinement_flags_adp
_atom_site_refinement_flags_occupancy
_atom_site_disorder_assembly
_atom_site_disorder_group
Br2 Br 0.70962(4) 1.14662(3) 0.72130(2) 0.01369(9) Uani 1 1 d . . . . .
Br1 Br 0.99996(4) 0.95363(4) 0.81667(3) 0.01906(10) Uani 1 1 d . . . . .
Co1 Co 0.72289(5) 0.91084(5) 0.73436(3) 0.01121(11) Uani 1 1 d . . . . .
N2 N 0.4579(3) 0.7845(3) 0.6532(2) 0.0103(5) Uani 1 1 d . . . . .
N1 N 0.5714(3) 0.8628(3) 0.8531(2) 0.0115(5) Uani 1 1 d . . . . .
N3 N 0.7668(3) 0.8463(3) 0.5849(2) 0.0130(5) Uani 1 1 d . . . . .
C007 C 0.0986(4) 0.4445(3) 0.8147(3) 0.0143(6) Uani 1 1 d . . . . .
H007 H -0.017400 0.419408 0.827948 0.017 Uiso 1 1 calc R . . . .
C008 C 0.2074(4) 0.4188(3) 0.8809(3) 0.0154(7) Uani 1 1 d . . . . .
C009 C 0.4360(4) 0.5151(3) 0.7752(3) 0.0130(6) Uani 1 1 d . . . . .
C00A C 0.3759(4) 0.4529(4) 0.8591(3) 0.0158(7) Uani 1 1 d . . . . .
H00A H 0.451704 0.433316 0.902572 0.019 Uiso 1 1 calc R . . . .
C00B C 0.3260(4) 0.5476(3) 0.7120(2) 0.0117(6) Uani 1 1 d . . . . .
C00C C 0.4808(4) 0.8415(4) 0.5574(2) 0.0128(6) Uani 1 1 d . . . . .
H00B H 0.488762 0.941261 0.570416 0.015 Uiso 1 1 calc R . . . .
H00C H 0.382906 0.787535 0.507906 0.015 Uiso 1 1 calc R . . . .
C00D C 0.1526(4) 0.5057(3) 0.7298(2) 0.0133(6) Uani 1 1 d . . . . .
C00E C 0.3931(4) 0.6257(3) 0.6255(2) 0.0135(6) Uani 1 1 d . . . . .
H00D H 0.485944 0.596230 0.598015 0.016 Uiso 1 1 calc R . . . .
H00E H 0.301745 0.596733 0.570431 0.016 Uiso 1 1 calc R . . . .
C00F C 0.6281(4) 0.8651(4) 0.9488(3) 0.0145(6) Uani 1 1 d . . . . .
H00F H 0.745995 0.888853 0.963533 0.017 Uiso 1 1 calc R . . . .
C00G C 0.6413(4) 0.8304(3) 0.5145(3) 0.0133(6) Uani 1 1 d . . . . .
C00H C 0.6201(4) 0.5435(4) 0.7542(3) 0.0190(7) Uani 1 1 d . . . . .
H00G H 0.682119 0.645325 0.766682 0.029 Uiso 1 1 calc GR . . . .
H00H H 0.627127 0.504581 0.683150 0.029 Uiso 1 1 calc GR . . . .
H00I H 0.669690 0.498849 0.799410 0.029 Uiso 1 1 calc GR . . . .
C00I C 0.9132(4) 0.8372(4) 0.5525(3) 0.0162(7) Uani 1 1 d . . . . .
H00J H 1.000795 0.847040 0.601723 0.019 Uiso 1 1 calc R . . . .
C00J C 0.3521(4) 0.8371(3) 0.7242(2) 0.0111(6) Uani 1 1 d . . . . .
H00K H 0.231402 0.778669 0.707201 0.013 Uiso 1 1 calc R . . . .
H00L H 0.367270 0.935489 0.718175 0.013 Uiso 1 1 calc R . . . .
C00K C 0.9410(4) 0.8140(4) 0.4504(3) 0.0191(7) Uani 1 1 d . . . . .
H00M H 1.045374 0.806877 0.429999 0.023 Uiso 1 1 calc R . . . .
C00L C 0.6625(4) 0.8086(4) 0.4107(3) 0.0166(7) Uani 1 1 d . . . . .
H00N H 0.573604 0.798714 0.362308 0.020 Uiso 1 1 calc R . . . .
C00M C 0.8156(4) 0.8015(4) 0.3787(3) 0.0180(7) Uani 1 1 d . . . . .
H00O H 0.833435 0.788247 0.308145 0.022 Uiso 1 1 calc R . . . .
C00N C 0.5209(5) 0.8343(4) 1.0262(3) 0.0177(7) Uani 1 1 d . . . . .
H00P H 0.563966 0.836602 1.092953 0.021 Uiso 1 1 calc R . . . .
C00O C 0.4040(4) 0.8302(3) 0.8315(2) 0.0114(6) Uani 1 1 d . . . . .
C00P C 0.3484(4) 0.7997(4) 1.0037(3) 0.0164(7) Uani 1 1 d . . . . .
H00Q H 0.271779 0.777714 1.055256 0.020 Uiso 1 1 calc R . . . .
C00Q C 0.0190(4) 0.5223(4) 0.6615(3) 0.0212(7) Uani 1 1 d . . . . .
H00R H -0.084798 0.439654 0.656728 0.032 Uiso 1 1 calc GR . . . .
H00S H 0.059552 0.530739 0.593490 0.032 Uiso 1 1 calc GR . . . .
H00T H -0.004331 0.607128 0.690106 0.032 Uiso 1 1 calc GR . . . .
C00R C 0.2889(4) 0.7976(4) 0.9056(3) 0.0156(7) Uani 1 1 d . . . . .
H00U H 0.171498 0.774369 0.889302 0.019 Uiso 1 1 calc R . . . .
C00S C 0.1424(5) 0.3522(4) 0.9725(3) 0.0217(8) Uani 1 1 d . . . . .
H00V H 0.076969 0.403392 1.010225 0.033 Uiso 1 1 calc GR . . . .
H00W H 0.238092 0.356339 1.016900 0.033 Uiso 1 1 calc GR . . . .
H00X H 0.069940 0.253667 0.949961 0.033 Uiso 1 1 calc GR . . . .

loop_
_atom_site_aniso_label
_atom_site_aniso_U_11
_atom_site_aniso_U_22
_atom_site_aniso_U_33
_atom_site_aniso_U_23
_atom_site_aniso_U_13
_atom_site_aniso_U_12
Br2 0.01526(16) 0.01282(16) 0.01298(16) 0.00335(12) 0.00287(12) 0.00436(13)
Br1 0.01351(16) 0.0272(2) 0.01769(18) 0.00334(14) -0.00137(13) 0.00898(14)
Co1 0.0112(2) 0.0138(2) 0.0094(2) 0.00277(17) 0.00150(16) 0.00503(17)
N2 0.0124(12) 0.0116(13) 0.0083(12) 0.0035(10) 0.0037(10) 0.0051(11)
N1 0.0147(13) 0.0089(13) 0.0109(13) 0.0010(10) 0.0014(10) 0.0045(11)
N3 0.0160(13) 0.0129(13) 0.0111(13) 0.0026(11) 0.0039(10) 0.0058(11)
C007 0.0106(14) 0.0109(15) 0.0177(16) 0.0029(13) 0.0021(12) -0.0009(13)
C008 0.0183(16) 0.0110(15) 0.0150(16) 0.0020(13) 0.0023(13) 0.0029(13)
C009 0.0133(15) 0.0086(14) 0.0159(16) 0.0004(12) 0.0002(12) 0.0033(12)
C00A 0.0176(16) 0.0130(16) 0.0168(16) 0.0033(13) -0.0022(13) 0.0052(14)
C00B 0.0138(15) 0.0100(15) 0.0092(14) -0.0010(12) 0.0010(12) 0.0028(12)
C00C 0.0160(15) 0.0159(16) 0.0075(14) 0.0030(12) 0.0009(12) 0.0065(13)
C00D 0.0139(15) 0.0124(15) 0.0124(15) -0.0006(12) 0.0003(12) 0.0044(13)
C00E 0.0146(15) 0.0132(16) 0.0115(15) 0.0007(12) 0.0016(12) 0.0038(13)
C00F 0.0179(16) 0.0137(16) 0.0123(15) 0.0019(12) -0.0007(12) 0.0063(13)
C00G 0.0158(15) 0.0104(15) 0.0134(15) 0.0040(12) 0.0011(12) 0.0031(13)
C00H 0.0138(15) 0.0167(17) 0.0265(19) 0.0028(15) 0.0012(14) 0.0055(14)
C00I 0.0165(16) 0.0158(16) 0.0182(17) 0.0045(13) 0.0038(13) 0.0073(14)
C00J 0.0126(14) 0.0126(15) 0.0079(14) 0.0003(12) 0.0016(11) 0.0047(12)
C00K 0.0188(16) 0.0179(17) 0.0202(18) 0.0021(14) 0.0100(14) 0.0062(14)
C00L 0.0226(17) 0.0138(16) 0.0116(15) 0.0028(13) 0.0025(13) 0.0038(14)
C00M 0.0251(18) 0.0131(16) 0.0159(17) 0.0019(13) 0.0103(14) 0.0068(14)
C00N 0.0295(19) 0.0153(17) 0.0105(15) 0.0038(13) 0.0013(14) 0.0099(15)
C00O 0.0158(15) 0.0087(14) 0.0103(15) 0.0016(12) 0.0018(12) 0.0050(12)
C00P 0.0233(17) 0.0129(16) 0.0125(16) 0.0022(13) 0.0049(13) 0.0055(14)
C00Q 0.0152(16) 0.0256(19) 0.0228(18) 0.0068(15) -0.0019(14) 0.0061(15)
C00R 0.0169(16) 0.0169(17) 0.0141(16) 0.0037(13) 0.0059(13) 0.0065(14)
C00S 0.0295(19) 0.0197(18) 0.0158(17) 0.0073(14) 0.0067(15) 0.0065(16)

loop_
_atom_type_symbol
_atom_type_description
_atom_type_scat_dispersion_real
_atom_type_scat_dispersion_imag
_atom_type_scat_source
C C 0.0033 0.0016 'International Tables Vol C Tables 4.2.6.8 and 6.1.1.4'
H H 0.0000 0.0000 'International Tables Vol C Tables 4.2.6.8 and 6.1.1.4'
N N 0.0061 0.0033 'International Tables Vol C Tables 4.2.6.8 and 6.1.1.4'
Br Br -0.2901 2.4595 'International Tables Vol C Tables 4.2.6.8 and 6.1.1.4'
Co Co 0.3494 0.9721 'International Tables Vol C Tables 4.2.6.8 and 6.1.1.4'

loop_
_geom_angle_atom_site_label_1
_geom_angle_atom_site_label_2
_geom_angle_atom_site_label_3
_geom_angle
_geom_angle_site_symmetry_1
_geom_angle_site_symmetry_3
_geom_angle_publ_flag
Br1 Co1 Br2 106.51(2) . . ?
N2 Co1 Br2 95.08(7) . . ?
N2 Co1 Br1 158.35(7) . . ?
N1 Co1 Br2 99.96(8) . . ?
N1 Co1 Br1 100.78(8) . . ?
N1 Co1 N2 76.56(10) . . ?
N1 Co1 N3 146.25(11) . . ?
N3 Co1 Br2 100.01(8) . . ?
N3 Co1 Br1 99.25(8) . . ?
N3 Co1 N2 74.81(10) . . ?
C00C N2 Co1 98.93(18) . . ?
C00C N2 C00E 107.5(2) . . ?
C00C N2 C00J 114.9(2) . . ?
C00E N2 Co1 122.22(19) . . ?
C00J N2 Co1 100.06(18) . . ?
C00J N2 C00E 112.8(2) . . ?
C00F N1 Co1 124.9(2) . . ?
C00F N1 C00O 119.3(3) . . ?
C00O N1 Co1 115.9(2) . . ?
C00G N3 Co1 115.0(2) . . ?
C00I N3 Co1 125.9(2) . . ?
C00I N3 C00G 118.5(3) . . ?
C008 C007 H007 118.8 . . ?
C008 C007 C00D 122.3(3) . . ?
C00D C007 H007 118.8 . . ?
C007 C008 C00A 118.1(3) . . ?
C007 C008 C00S 120.3(3) . . ?
C00A C008 C00S 121.5(3) . . ?
C00A C009 C00B 119.6(3) . . ?
C00A C009 C00H 118.3(3) . . ?
C00B C009 C00H 122.1(3) . . ?
C008 C00A H00A 119.2 . . ?
C009 C00A C008 121.5(3) . . ?
C009 C00A H00A 119.2 . . ?
C009 C00B C00D 119.2(3) . . ?
C009 C00B C00E 120.0(3) . . ?
C00D C00B C00E 120.8(3) . . ?
N2 C00C H00B 110.0 . . ?
N2 C00C H00C 110.0 . . ?
N2 C00C C00G 108.7(3) . . ?
H00B C00C H00C 108.3 . . ?
C00G C00C H00B 110.0 . . ?
C00G C00C H00C 110.0 . . ?
C007 C00D C00B 118.9(3) . . ?
C007 C00D C00Q 116.9(3) . . ?
C00B C00D C00Q 124.2(3) . . ?
N2 C00E C00B 115.3(3) . . ?
N2 C00E H00D 108.5 . . ?
N2 C00E H00E 108.5 . . ?
C00B C00E H00D 108.5 . . ?
C00B C00E H00E 108.5 . . ?
H00D C00E H00E 107.5 . . ?
N1 C00F H00F 118.8 . . ?
N1 C00F C00N 122.5(3) . . ?
C00N C00F H00F 118.8 . . ?
N3 C00G C00C 115.1(3) . . ?
N3 C00G C00L 121.6(3) . . ?
C00L C00G C00C 123.3(3) . . ?
C009 C00H H00G 109.5 . . ?
C009 C00H H00H 109.5 . . ?
C009 C00H H00I 109.5 . . ?
H00G C00H H00H 109.5 . . ?
H00G C00H H00I 109.5 . . ?
H00H C00H H00I 109.5 . . ?
N3 C00I H00J 118.7 . . ?
N3 C00I C00K 122.5(3) . . ?
C00K C00I H00J 118.7 . . ?
N2 C00J H00K 109.9 . . ?
N2 C00J H00L 109.9 . . ?
N2 C00J C00O 108.8(3) . . ?
H00K C00J H00L 108.3 . . ?
C00O C00J H00K 109.9 . . ?
C00O C00J H00L 109.9 . . ?
C00I C00K H00M 120.4 . . ?
C00M C00K C00I 119.1(3) . . ?
C00M C00K H00M 120.4 . . ?
C00G C00L H00N 120.5 . . ?
C00M C00L C00G 119.0(3) . . ?
C00M C00L H00N 120.5 . . ?
C00K C00M C00L 119.2(3) . . ?
C00K C00M H00O 120.4 . . ?
C00L C00M H00O 120.4 . . ?
C00F C00N H00P 120.9 . . ?
C00F C00N C00P 118.3(3) . . ?
C00P C00N H00P 120.9 . . ?
N1 C00O C00J 115.9(3) . . ?
N1 C00O C00R 121.4(3) . . ?
C00R C00O C00J 122.7(3) . . ?
C00N C00P H00Q 120.2 . . ?
C00R C00P C00N 119.7(3) . . ?
C00R C00P H00Q 120.2 . . ?
C00D C00Q H00R 109.5 . . ?
C00D C00Q H00S 109.5 . . ?
C00D C00Q H00T 109.5 . . ?
H00R C00Q H00S 109.5 . . ?
H00R C00Q H00T 109.5 . . ?
H00S C00Q H00T 109.5 . . ?
C00O C00R H00U 120.5 . . ?
C00P C00R C00O 118.9(3) . . ?
C00P C00R H00U 120.5 . . ?
C008 C00S H00V 109.5 . . ?
C008 C00S H00W 109.5 . . ?
C008 C00S H00X 109.5 . . ?
H00V C00S H00W 109.5 . . ?
H00V C00S H00X 109.5 . . ?
H00W C00S H00X 109.5 . . ?

loop_
_geom_bond_atom_site_label_1
_geom_bond_atom_site_label_2
_geom_bond_distance
_geom_bond_site_symmetry_2
_geom_bond_publ_flag
Br2 Co1 2.4948(6) . ?
Br1 Co1 2.4384(6) . ?
Co1 N2 2.313(3) . ?
Co1 N1 2.063(3) . ?
Co1 N3 2.079(3) . ?
N2 C00C 1.475(4) . ?
N2 C00E 1.511(4) . ?
N2 C00J 1.478(4) . ?
N1 C00F 1.349(4) . ?
N1 C00O 1.352(4) . ?
N3 C00G 1.355(4) . ?
N3 C00I 1.345(4) . ?
C007 H007 0.9500 . ?
C007 C008 1.382(5) . ?
C007 C00D 1.387(5) . ?
C008 C00A 1.391(5) . ?
C008 C00S 1.511(5) . ?
C009 C00A 1.390(5) . ?
C009 C00B 1.402(5) . ?
C009 C00H 1.519(4) . ?
C00A H00A 0.9500 . ?
C00B C00D 1.413(4) . ?
C00B C00E 1.512(4) . ?
C00C H00B 0.9900 . ?
C00C H00C 0.9900 . ?
C00C C00G 1.513(4) . ?
C00D C00Q 1.511(5) . ?
C00E H00D 0.9900 . ?
C00E H00E 0.9900 . ?
C00F H00F 0.9500 . ?
C00F C00N 1.385(5) . ?
C00G C00L 1.391(5) . ?
C00H H00G 0.9800 . ?
C00H H00H 0.9800 . ?
C00H H00I 0.9800 . ?
C00I H00J 0.9500 . ?
C00I C00K 1.383(5) . ?
C00J H00K 0.9900 . ?
C00J H00L 0.9900 . ?
C00J C00O 1.509(4) . ?
C00K H00M 0.9500 . ?
C00K C00M 1.376(5) . ?
C00L H00N 0.9500 . ?
C00L C00M 1.391(5) . ?
C00M H00O 0.9500 . ?
C00N H00P 0.9500 . ?
C00N C00P 1.392(5) . ?
C00O C00R 1.393(4) . ?
C00P H00Q 0.9500 . ?
C00P C00R 1.389(5) . ?
C00Q H00R 0.9800 . ?
C00Q H00S 0.9800 . ?
C00Q H00T 0.9800 . ?
C00R H00U 0.9500 . ?
C00S H00V 0.9800 . ?
C00S H00W 0.9800 . ?
C00S H00X 0.9800 . ?
